data_4066107
loop_
_publ_author_name
'Patel, Upali'
'Sharma, Sagar'
'Singh, Harkesh B.'
'Dey, Sandip'
'Jain, Vimal K.'
'Wolmersh\"auser, Gotthelf'
'Butcher, Ray J.'

_publ_section_title
;
 Intermetallic Bonds in Metallophilic Mercuraazametallamacrocycles of
 Synthetic Design
;
_journal_issue 19
_journal_name_full Organometallics
_journal_page_first 4265
_journal_paper_doi 10.1021/om100297v
_journal_volume 29
_journal_year 2010
_chemical_formula_moiety 'C14 H10 Hg O2'
_chemical_formula_sum 'C14 H10 Hg O2'
_chemical_formula_weight 410.81
_chemical_name_systematic
; 
 ? 
;
_space_group_IT_number 2
_symmetry_cell_setting triclinic
_symmetry_space_group_name_Hall '-P 1'
_symmetry_space_group_name_H-M 'P -1'
_atom_sites_solution_hydrogens geom
_atom_sites_solution_primary direct
_atom_sites_solution_secondary difmap
_audit_creation_method SHELXL-97
_cell_angle_alpha 89.074(18)
_cell_angle_beta 83.55(2)
_cell_angle_gamma 88.05(2)
_cell_formula_units_Z 4
_cell_length_a 4.1612(17)
_cell_length_b 16.324(2)
_cell_length_c 18.291(2)
_cell_measurement_reflns_used 3248
_cell_measurement_temperature 293(2)
_cell_measurement_theta_max 21.567
_cell_measurement_theta_min 2.235
_cell_volume 1233.8(5)
_computing_cell_refinement 'Bruker SMART'
_computing_data_collection 'Bruker SMART'
_computing_data_reduction 'Bruker SHELXTL'
_computing_molecular_graphics 'Bruker SHELXTL'
_computing_publication_material 'Bruker SHELXTL'
_computing_structure_refinement 'SHELXL-97 (Sheldrick, 1997)'
_computing_structure_solution 'SHELXS-97 (Sheldrick, 1990)'
_diffrn_ambient_temperature 293(2)
_diffrn_measured_fraction_theta_full 0.915
_diffrn_measured_fraction_theta_max 0.912
_diffrn_measurement_device_type 'Bruker SMART 1000 CCD area detector'
_diffrn_measurement_method '\w scans'
_diffrn_radiation_monochromator graphite
_diffrn_radiation_source 'fine-focus sealed tube'
_diffrn_radiation_type MoK\a
_diffrn_radiation_wavelength 0.71073
_diffrn_reflns_av_R_equivalents 0.0914
_diffrn_reflns_av_sigmaI/netI 0.0922
_diffrn_reflns_limit_h_max 3
_diffrn_reflns_limit_h_min -4
_diffrn_reflns_limit_k_max 13
_diffrn_reflns_limit_k_min -18
_diffrn_reflns_limit_l_max 20
_diffrn_reflns_limit_l_min -20
_diffrn_reflns_number 4568
_diffrn_reflns_theta_full 22.50
_diffrn_reflns_theta_max 23.25
_diffrn_reflns_theta_min 1.67
_exptl_absorpt_coefficient_mu 12.460
_exptl_absorpt_correction_T_max 0.767
_exptl_absorpt_correction_T_min 0.574
_exptl_absorpt_correction_type multi-scan
_exptl_absorpt_process_details 'Sadabs (Sheldrick, 1996)'
_exptl_crystal_colour colorless
_exptl_crystal_density_diffrn 2.212
_exptl_crystal_density_method 'not measured'
_exptl_crystal_description needle
_exptl_crystal_F_000 760
_exptl_crystal_size_max 0.45
_exptl_crystal_size_mid 0.06
_exptl_crystal_size_min 0.04
_refine_diff_density_max 1.110
_refine_diff_density_min -1.881
_refine_diff_density_rms 0.226
_refine_ls_extinction_method none
_refine_ls_goodness_of_fit_ref 1.020
_refine_ls_hydrogen_treatment constr
_refine_ls_matrix_type full
_refine_ls_number_parameters 310
_refine_ls_number_reflns 3248
_refine_ls_number_restraints 0
_refine_ls_restrained_S_all 1.020
_refine_ls_R_factor_all 0.0795
_refine_ls_R_factor_gt 0.0541
_refine_ls_shift/su_max 0.001
_refine_ls_shift/su_mean 0.000
_refine_ls_structure_factor_coef Fsqd
_refine_ls_weighting_details 'calc w=1/[\s^2^(Fo^2^)+(0.0969P)^2^+2.2407P] where P=(Fo^2^+2Fc^2^)/3'
_refine_ls_weighting_scheme calc
_refine_ls_wR_factor_gt 0.1361
_refine_ls_wR_factor_ref 0.1602
_reflns_number_gt 2352
_reflns_number_total 3248
_reflns_threshold_expression I>2\s(I)
_cod_data_source_file om100297v_si_002.cif
_cod_data_source_block 11
_cod_depositor_comments
;
The following automatic conversions were performed:

'_symmetry_cell_setting' value 'Triclinic' changed to 'triclinic'
according to /home/saulius/struct/CIF-dictionaries/cif_core.dic
dictionary named 'cif_core.dic' version 2.4.1 from 2010-06-29.

Automatic conversion script
Id: cif_fix_values 1715 2011-07-08 13:25:40Z adriana 
;
_cod_original_cell_volume 1233.8(6)
_cod_original_sg_symbol_H-M P-1
_cod_database_code 4066107

loop_
_symmetry_equiv_pos_as_xyz
'x, y, z'
'-x, -y, -z'

loop_
_atom_site_label
_atom_site_type_symbol
_atom_site_fract_x
_atom_site_fract_y
_atom_site_fract_z
_atom_site_U_iso_or_equiv
_atom_site_adp_type
_atom_site_occupancy
_atom_site_symmetry_multiplicity
_atom_site_calc_flag
_atom_site_refinement_flags
Hg1 Hg 0.35929(14) 0.92816(4) 0.78787(3) 0.0558(2) Uani 1 1 d .
Hg2 Hg 1.0000 0.5000 0.5000 0.0622(3) Uani 1 2 d S
Hg3 Hg 0.5000 0.5000 1.0000 0.0670(3) Uani 1 2 d S
O11 O 0.419(4) 1.0977(9) 0.8216(8) 0.101(5) Uani 1 1 d .
O12 O 0.236(5) 0.7659(9) 0.7449(8) 0.105(5) Uani 1 1 d .
O2 O 0.835(4) 0.5747(10) 0.6420(7) 0.107(5) Uani 1 1 d .
O3 O 0.360(4) 0.5808(9) 0.8702(9) 0.100(5) Uani 1 1 d .
C111 C 0.701(3) 0.9800(9) 0.7073(8) 0.048(4) Uani 1 1 d .
C112 C 0.844(4) 0.9349(11) 0.6460(9) 0.066(5) Uani 1 1 d .
H11A H 0.7941 0.8803 0.6413 0.079 Uiso 1 1 calc R
C113 C 1.054(4) 0.9706(14) 0.5941(9) 0.074(5) Uani 1 1 d .
H11B H 1.1462 0.9394 0.5546 0.089 Uiso 1 1 calc R
C114 C 1.135(4) 1.0515(13) 0.5974(10) 0.070(5) Uani 1 1 d .
H11C H 1.2764 1.0751 0.5607 0.084 Uiso 1 1 calc R
C115 C 0.999(4) 1.0965(13) 0.6573(10) 0.070(5) Uani 1 1 d .
H11D H 1.0560 1.1506 0.6620 0.084 Uiso 1 1 calc R
C116 C 0.779(4) 1.0617(11) 0.7100(8) 0.062(5) Uani 1 1 d .
C117 C 0.654(5) 1.1221(13) 0.7702(11) 0.080(6) Uani 1 1 d .
H11E H 0.7370 1.1742 0.7713 0.096 Uiso 1 1 calc R
C121 C 0.023(3) 0.8744(9) 0.8681(8) 0.047(4) Uani 1 1 d .
C122 C -0.104(4) 0.9205(11) 0.9319(8) 0.057(4) Uani 1 1 d .
H12A H -0.0497 0.9750 0.9355 0.068 Uiso 1 1 calc R
C123 C -0.297(5) 0.8861(13) 0.9859(10) 0.078(6) Uani 1 1 d .
H12B H -0.3723 0.9167 1.0271 0.094 Uiso 1 1 calc R
C124 C -0.386(5) 0.8067(12) 0.9820(10) 0.068(5) Uani 1 1 d .
H12C H -0.5263 0.7836 1.0193 0.082 Uiso 1 1 calc R
C125 C -0.265(5) 0.7621(12) 0.9219(10) 0.071(5) Uani 1 1 d .
H12D H -0.3165 0.7073 0.9201 0.085 Uiso 1 1 calc R
C126 C -0.068(4) 0.7953(9) 0.8637(8) 0.054(4) Uani 1 1 d .
C127 C 0.047(6) 0.7468(13) 0.7990(11) 0.092(7) Uani 1 1 d .
H12E H -0.0323 0.6943 0.7984 0.110 Uiso 1 1 calc R
C21 C 0.718(4) 0.6050(9) 0.4896(9) 0.059(4) Uani 1 1 d .
C22 C 0.640(4) 0.6346(13) 0.4220(9) 0.073(5) Uani 1 1 d .
H22A H 0.7048 0.6040 0.3802 0.087 Uiso 1 1 calc R
C23 C 0.469(5) 0.7090(12) 0.4147(11) 0.087(6) Uani 1 1 d .
H23A H 0.4330 0.7282 0.3681 0.104 Uiso 1 1 calc R
C24 C 0.351(5) 0.7545(11) 0.4760(10) 0.081(6) Uani 1 1 d .
H24A H 0.2164 0.8003 0.4711 0.097 Uiso 1 1 calc R
C25 C 0.435(5) 0.7314(11) 0.5436(10) 0.076(6) Uani 1 1 d .
H25A H 0.3760 0.7647 0.5839 0.092 Uiso 1 1 calc R
C26 C 0.612(4) 0.6567(10) 0.5525(9) 0.065(5) Uani 1 1 d .
C27 C 0.689(6) 0.6334(13) 0.6259(11) 0.099(8) Uani 1 1 d .
H27A H 0.6133 0.6688 0.6638 0.119 Uiso 1 1 calc R
C31 C 0.714(4) 0.4363(9) 0.9095(9) 0.057(4) Uani 1 1 d .
C32 C 0.894(5) 0.3590(13) 0.9176(10) 0.081(6) Uani 1 1 d .
H32A H 0.9196 0.3384 0.9644 0.097 Uiso 1 1 calc R
C33 C 1.032(5) 0.3142(13) 0.8539(12) 0.081(6) Uani 1 1 d .
H33A H 1.1508 0.2661 0.8613 0.098 Uiso 1 1 calc R
C34 C 0.999(5) 0.3374(12) 0.7863(11) 0.077(5) Uani 1 1 d .
H34A H 1.0948 0.3077 0.7462 0.093 Uiso 1 1 calc R
C35 C 0.811(5) 0.4101(11) 0.7769(9) 0.068(5) Uani 1 1 d .
H35A H 0.7778 0.4283 0.7298 0.082 Uiso 1 1 calc R
C36 C 0.676(4) 0.4539(11) 0.8371(9) 0.064(5) Uani 1 1 d .
C37 C 0.482(6) 0.5330(14) 0.8246(12) 0.085(6) Uani 1 1 d .
H37A H 0.4537 0.5460 0.7760 0.102 Uiso 1 1 calc R

loop_
_atom_site_aniso_label
_atom_site_aniso_U_11
_atom_site_aniso_U_22
_atom_site_aniso_U_33
_atom_site_aniso_U_23
_atom_site_aniso_U_13
_atom_site_aniso_U_12
Hg1 0.0565(4) 0.0672(4) 0.0441(4) 0.0076(3) -0.0132(3) 0.0136(3)
Hg2 0.0650(6) 0.0584(6) 0.0592(6) 0.0039(4) 0.0033(4) 0.0205(5)
Hg3 0.0747(6) 0.0722(7) 0.0538(6) -0.0022(5) -0.0065(4) 0.0018(5)
O11 0.129(13) 0.085(10) 0.087(10) -0.005(8) 0.003(9) -0.004(10)
O12 0.165(15) 0.074(9) 0.070(9) -0.008(7) 0.002(10) 0.014(10)
O2 0.155(14) 0.102(11) 0.057(8) 0.018(7) -0.001(8) 0.048(11)
O3 0.122(12) 0.087(10) 0.086(10) 0.005(8) 0.002(9) 0.025(9)
C111 0.043(8) 0.051(9) 0.051(9) 0.017(7) -0.008(7) -0.006(7)
C112 0.060(10) 0.079(12) 0.055(10) 0.019(9) 0.000(8) 0.028(9)
C113 0.069(11) 0.109(16) 0.045(10) -0.015(10) -0.018(8) 0.022(11)
C114 0.062(10) 0.097(15) 0.052(10) 0.018(10) -0.008(8) -0.005(11)
C115 0.053(9) 0.086(13) 0.074(12) 0.030(10) -0.016(9) -0.022(10)
C116 0.058(9) 0.081(12) 0.046(9) 0.017(8) -0.009(7) 0.031(9)
C117 0.081(13) 0.079(13) 0.081(14) 0.016(11) -0.011(11) -0.021(11)
C121 0.039(7) 0.055(9) 0.047(8) 0.020(7) -0.009(6) 0.008(7)
C122 0.056(9) 0.071(11) 0.042(9) -0.002(8) -0.002(7) -0.006(9)
C123 0.095(14) 0.084(14) 0.053(11) -0.001(10) -0.009(10) 0.024(12)
C124 0.075(11) 0.075(12) 0.057(11) 0.020(9) -0.010(9) -0.013(10)
C125 0.078(12) 0.074(12) 0.060(11) 0.019(9) -0.015(9) 0.021(10)
C126 0.060(9) 0.048(9) 0.055(10) 0.009(8) -0.024(8) 0.011(8)
C127 0.132(18) 0.065(12) 0.073(13) 0.017(11) -0.007(13) 0.048(12)
C21 0.074(11) 0.040(8) 0.057(10) -0.005(7) 0.008(8) 0.008(8)
C22 0.058(10) 0.108(15) 0.050(10) 0.004(9) -0.003(8) 0.030(10)
C23 0.103(15) 0.085(14) 0.074(13) 0.015(11) -0.026(11) 0.022(13)
C24 0.115(16) 0.060(11) 0.070(12) 0.000(10) -0.033(11) 0.036(11)
C25 0.095(13) 0.057(11) 0.072(12) -0.007(9) -0.004(10) 0.043(10)
C26 0.078(11) 0.059(10) 0.050(10) 0.003(8) 0.010(8) 0.024(9)
C27 0.15(2) 0.071(13) 0.062(12) -0.006(10) 0.019(13) 0.054(14)
C31 0.061(9) 0.038(8) 0.073(11) 0.020(7) -0.002(8) -0.033(8)
C32 0.086(13) 0.104(15) 0.051(10) 0.024(10) -0.008(9) 0.025(12)
C33 0.064(11) 0.070(12) 0.107(17) -0.005(12) 0.007(11) -0.005(10)
C34 0.084(13) 0.078(13) 0.064(12) -0.002(10) 0.014(10) -0.015(11)
C35 0.086(12) 0.069(11) 0.050(10) -0.007(9) -0.005(9) -0.027(11)
C36 0.073(11) 0.070(11) 0.050(10) 0.005(9) -0.003(8) -0.031(10)
C37 0.106(16) 0.087(15) 0.065(12) 0.018(11) -0.026(11) -0.002(13)

loop_
_atom_type_symbol
_atom_type_description
_atom_type_scat_dispersion_real
_atom_type_scat_dispersion_imag
_atom_type_scat_source
C C 0.0033 0.0016 'International Tables Vol C Tables 4.2.6.8 and 6.1.1.4'
H H 0.0000 0.0000 'International Tables Vol C Tables 4.2.6.8 and 6.1.1.4'
O O 0.0106 0.0060 'International Tables Vol C Tables 4.2.6.8 and 6.1.1.4'
Hg Hg -2.3894 9.2266 'International Tables Vol C Tables 4.2.6.8 and 6.1.1.4'

loop_
_geom_angle_atom_site_label_1
_geom_angle_atom_site_label_2
_geom_angle_atom_site_label_3
_geom_angle
_geom_angle_site_symmetry_1
_geom_angle_site_symmetry_3
C121 Hg1 C111 179.0(6) . .
C121 Hg1 O12 70.5(5) . .
C111 Hg1 O12 108.7(5) . .
C121 Hg1 O11 109.3(5) . .
C111 Hg1 O11 71.5(5) . .
O12 Hg1 O11 173.1(5) . .
C21 Hg2 C21 180.000(7) . 2_766
C21 Hg2 O2 110.1(5) . 2_766
C21 Hg2 O2 69.9(5) 2_766 2_766
C21 Hg2 O2 69.9(5) . .
C21 Hg2 O2 110.1(5) 2_766 .
O2 Hg2 O2 180.000(6) 2_766 .
C31 Hg3 C31 180.000(8) 2_667 .
C31 Hg3 O3 70.1(6) 2_667 2_667
C31 Hg3 O3 109.9(6) . 2_667
C31 Hg3 O3 109.9(6) 2_667 .
C31 Hg3 O3 70.1(6) . .
O3 Hg3 O3 180.000(7) 2_667 .
C117 O11 Hg1 102.9(12) . .
C127 O12 Hg1 98.1(13) . .
C27 O2 Hg2 101.1(12) . .
C37 O3 Hg3 100.6(13) . .
C116 C111 C112 117.0(14) . .
C116 C111 Hg1 121.0(11) . .
C112 C111 Hg1 121.9(12) . .
C113 C112 C111 120.5(18) . .
C113 C112 H11A 119.7 . .
C111 C112 H11A 119.7 . .
C112 C113 C114 122.5(17) . .
C112 C113 H11B 118.8 . .
C114 C113 H11B 118.8 . .
C113 C114 C115 117.8(16) . .
C113 C114 H11C 121.1 . .
C115 C114 H11C 121.1 . .
C116 C115 C114 120.5(18) . .
C116 C115 H11D 119.8 . .
C114 C115 H11D 119.8 . .
C115 C116 C111 121.6(16) . .
C115 C116 C117 112.1(17) . .
C111 C116 C117 126.3(15) . .
O11 C117 C116 117.8(17) . .
O11 C117 H11E 121.1 . .
C116 C117 H11E 121.1 . .
C126 C121 C122 118.2(13) . .
C126 C121 Hg1 122.2(11) . .
C122 C121 Hg1 119.6(11) . .
C123 C122 C121 120.7(16) . .
C123 C122 H12A 119.6 . .
C121 C122 H12A 119.6 . .
C122 C123 C124 121.4(17) . .
C122 C123 H12B 119.3 . .
C124 C123 H12B 119.3 . .
C123 C124 C125 118.3(17) . .
C123 C124 H12C 120.9 . .
C125 C124 H12C 120.9 . .
C124 C125 C126 122.7(18) . .
C124 C125 H12D 118.7 . .
C126 C125 H12D 118.7 . .
C121 C126 C125 118.7(15) . .
C121 C126 C127 120.0(16) . .
C125 C126 C127 121.3(18) . .
O12 C127 C126 129(2) . .
O12 C127 H12E 115.5 . .
C126 C127 H12E 115.5 . .
C22 C21 C26 115.8(15) . .
C22 C21 Hg2 122.5(12) . .
C26 C21 Hg2 121.5(12) . .
C21 C22 C23 122.2(17) . .
C21 C22 H22A 118.9 . .
C23 C22 H22A 118.9 . .
C24 C23 C22 121.0(17) . .
C24 C23 H23A 119.5 . .
C22 C23 H23A 119.5 . .
C25 C24 C23 119.5(17) . .
C25 C24 H24A 120.2 . .
C23 C24 H24A 120.2 . .
C24 C25 C26 120.3(16) . .
C24 C25 H25A 119.9 . .
C26 C25 H25A 119.9 . .
C25 C26 C27 118.4(15) . .
C25 C26 C21 120.8(15) . .
C27 C26 C21 120.8(15) . .
O2 C27 C26 126.6(17) . .
O2 C27 H27A 116.7 . .
C26 C27 H27A 116.7 . .
C36 C31 C32 111.9(16) . .
C36 C31 Hg3 126.2(13) . .
C32 C31 Hg3 121.4(12) . .
C33 C32 C31 120.6(16) . .
C33 C32 H32A 119.7 . .
C31 C32 H32A 119.7 . .
C34 C33 C32 124(2) . .
C34 C33 H33A 118.2 . .
C32 C33 H33A 118.2 . .
C33 C34 C35 116.9(18) . .
C33 C34 H34A 121.6 . .
C35 C34 H34A 121.6 . .
C36 C35 C34 120.5(17) . .
C36 C35 H35A 119.7 . .
C34 C35 H35A 119.7 . .
C35 C36 C31 126.2(18) . .
C35 C36 C37 118.9(16) . .
C31 C36 C37 114.7(16) . .
O3 C37 C36 128.0(18) . .
O3 C37 H37A 116.0 . .
C36 C37 H37A 116.0 . .

loop_
_geom_bond_atom_site_label_1
_geom_bond_atom_site_label_2
_geom_bond_distance
_geom_bond_site_symmetry_2
Hg1 C121 2.114(14) .
Hg1 C111 2.118(14) .
Hg1 O12 2.855(14) .
Hg1 O11 2.870(14) .
Hg2 C21 2.063(16) .
Hg2 C21 2.063(16) 2_766
Hg2 O2 2.889(14) 2_766
Hg2 O2 2.889(14) .
Hg3 C31 2.068(17) 2_667
Hg3 C31 2.068(17) .
Hg3 O3 2.806(15) 2_667
Hg3 O3 2.806(15) .
O11 C117 1.34(2) .
O12 C127 1.24(3) .
O2 C27 1.17(2) .
O3 C37 1.21(2) .
C111 C116 1.39(2) .
C111 C112 1.41(2) .
C112 C113 1.35(3) .
C112 H11A 0.9300 .
C113 C114 1.38(3) .
C113 H11B 0.9300 .
C114 C115 1.38(3) .
C114 H11C 0.9300 .
C115 C116 1.38(2) .
C115 H11D 0.9300 .
C116 C117 1.53(3) .
C117 H11E 0.9300 .
C121 C126 1.36(2) .
C121 C122 1.44(2) .
C122 C123 1.33(2) .
C122 H12A 0.9300 .
C123 C124 1.37(3) .
C123 H12B 0.9300 .
C124 C125 1.37(3) .
C124 H12C 0.9300 .
C125 C126 1.38(2) .
C125 H12D 0.9300 .
C126 C127 1.46(3) .
C127 H12E 0.9300 .
C21 C22 1.39(2) .
C21 C26 1.46(2) .
C22 C23 1.40(3) .
C22 H22A 0.9300 .
C23 C24 1.39(3) .
C23 H23A 0.9300 .
C24 C25 1.36(3) .
C24 H24A 0.9300 .
C25 C26 1.42(2) .
C25 H25A 0.9300 .
C26 C27 1.46(3) .
C27 H27A 0.9300 .
C31 C36 1.38(2) .
C31 C32 1.46(2) .
C32 C33 1.44(3) .
C32 H32A 0.9300 .
C33 C34 1.31(3) .
C33 H33A 0.9300 .
C34 C35 1.42(3) .
C34 H34A 0.9300 .
C35 C36 1.38(2) .
C35 H35A 0.9300 .
C36 C37 1.53(3) .
C37 H37A 0.9300 .

loop_
_geom_hbond_atom_site_label_D
_geom_hbond_atom_site_label_H
_geom_hbond_atom_site_label_A
_geom_hbond_distance_DH
_geom_hbond_distance_HA
_geom_hbond_distance_DA
_geom_hbond_angle_DHA
C27 H27A O12 0.93 2.56 3.45(2) 160.5

loop_
_geom_torsion_atom_site_label_1
_geom_torsion_atom_site_label_2
_geom_torsion_atom_site_label_3
_geom_torsion_atom_site_label_4
_geom_torsion
_geom_torsion_site_symmetry_1
C121 Hg1 O11 C117 175.7(12) .
C111 Hg1 O11 C117 -3.7(12) .
O12 Hg1 O11 C117 -97(4) .
C121 Hg1 O12 C127 -1.7(13) .
C111 Hg1 O12 C127 177.6(13) .
O11 Hg1 O12 C127 -91(4) .
C21 Hg2 O2 C27 -2.4(17) .
C21 Hg2 O2 C27 177.6(17) 2_766
O2 Hg2 O2 C27 -163(100) 2_766
C31 Hg3 O3 C37 -175.5(14) 2_667
C31 Hg3 O3 C37 4.5(14) .
O3 Hg3 O3 C37 67(100) 2_667
C121 Hg1 C111 C116 -147(31) .
O12 Hg1 C111 C116 172.8(11) .
O11 Hg1 C111 C116 0.1(11) .
C121 Hg1 C111 C112 37(32) .
O12 Hg1 C111 C112 -3.0(13) .
O11 Hg1 C111 C112 -175.7(13) .
C116 C111 C112 C113 2(2) .
Hg1 C111 C112 C113 177.7(12) .
C111 C112 C113 C114 -1(3) .
C112 C113 C114 C115 1(3) .
C113 C114 C115 C116 -3(2) .
C114 C115 C116 C111 4(2) .
C114 C115 C116 C117 -178.8(15) .
C112 C111 C116 C115 -3(2) .
Hg1 C111 C116 C115 -179.2(12) .
C112 C111 C116 C117 179.7(15) .
Hg1 C111 C116 C117 4(2) .
Hg1 O11 C117 C116 6.3(19) .
C115 C116 C117 O11 174.8(17) .
C111 C116 C117 O11 -8(3) .
C111 Hg1 C121 C126 -37(32) .
O12 Hg1 C121 C126 3.4(11) .
O11 Hg1 C121 C126 176.1(11) .
C111 Hg1 C121 C122 139(32) .
O12 Hg1 C121 C122 179.9(12) .
O11 Hg1 C121 C122 -7.4(12) .
C126 C121 C122 C123 2(2) .
Hg1 C121 C122 C123 -174.9(13) .
C121 C122 C123 C124 -1(3) .
C122 C123 C124 C125 2(3) .
C123 C124 C125 C126 -3(3) .
C122 C121 C126 C125 -3(2) .
Hg1 C121 C126 C125 173.7(11) .
C122 C121 C126 C127 178.4(15) .
Hg1 C121 C126 C127 -5(2) .
C124 C125 C126 C121 4(2) .
C124 C125 C126 C127 -177.6(17) .
Hg1 O12 C127 C126 0(2) .
C121 C126 C127 O12 3(3) .
C125 C126 C127 O12 -176(2) .
C21 Hg2 C21 C22 -22(100) 2_766
O2 Hg2 C21 C22 -3.0(17) 2_766
O2 Hg2 C21 C22 177.0(17) .
C21 Hg2 C21 C26 164(100) 2_766
O2 Hg2 C21 C26 -177.3(13) 2_766
O2 Hg2 C21 C26 2.7(13) .
C26 C21 C22 C23 -1(3) .
Hg2 C21 C22 C23 -175.3(15) .
C21 C22 C23 C24 -4(3) .
C22 C23 C24 C25 8(3) .
C23 C24 C25 C26 -7(3) .
C24 C25 C26 C27 -178(2) .
C24 C25 C26 C21 2(3) .
C22 C21 C26 C25 1(3) .
Hg2 C21 C26 C25 176.1(15) .
C22 C21 C26 C27 -178.0(19) .
Hg2 C21 C26 C27 -3(3) .
Hg2 O2 C27 C26 2(3) .
C25 C26 C27 O2 -179(3) .
C21 C26 C27 O2 0(4) .
C31 Hg3 C31 C36 148(100) 2_667
O3 Hg3 C31 C36 174.4(12) 2_667
O3 Hg3 C31 C36 -5.6(12) .
C31 Hg3 C31 C32 -24(100) 2_667
O3 Hg3 C31 C32 2.7(15) 2_667
O3 Hg3 C31 C32 -177.3(15) .
C36 C31 C32 C33 5(2) .
Hg3 C31 C32 C33 177.9(14) .
C31 C32 C33 C34 -2(3) .
C32 C33 C34 C35 -1(3) .
C33 C34 C35 C36 1(3) .
C34 C35 C36 C31 3(3) .
C34 C35 C36 C37 178.5(17) .
C32 C31 C36 C35 -6(2) .
Hg3 C31 C36 C35 -177.9(13) .
C32 C31 C36 C37 178.4(16) .
Hg3 C31 C36 C37 6(2) .
Hg3 O3 C37 C36 -4(3) .
C35 C36 C37 O3 -176(2) .
C31 C36 C37 O3 0(3) .
